data_7226417
loop_
_publ_author_name
'Rong, Jiewei'
'Zhang, Wenwei'
'Bai, Junfeng'

_publ_section_title
;
 Highly thermostable lanthanide(iii) MOFs constructed from
 4,4&#x2032;,4&#x2032;&#x2032;-s-triazine-2,4,6-triyl-tribenzoate ligand:
 synthesis, structure, and tunable white-light emission
;
_journal_issue 40
_journal_name_full CrystEngComm
_journal_page_first 7728
_journal_paper_doi 10.1039/C6CE01585A
_journal_volume 18
_journal_year 2016
_chemical_formula_sum 'C60 H60 La2 N6 O18 S6'
_chemical_formula_weight 1623.32
_chemical_name_systematic
; 
 ? 
;
_space_group_IT_number 2
_symmetry_cell_setting Triclinic'
_symmetry_space_group_name_Hall '-P 1'
_symmetry_space_group_name_H-M 'P -1'
_atom_sites_solution_hydrogens geom
_atom_sites_solution_primary direct
_atom_sites_solution_secondary difmap
_audit_creation_method SHELXL-97
_audit_update_record
;
2016-03-29 deposited with the CCDC.
2016-08-31 downloaded from the CCDC.
;
_cell_angle_alpha 111.4575(19)
_cell_angle_beta 110.595(2)
_cell_angle_gamma 96.010(2)
_cell_formula_units_Z 2
_cell_length_a 16.1738(12)
_cell_length_b 16.3065(12)
_cell_length_c 17.2609(12)
_cell_measurement_reflns_used 9958
_cell_measurement_temperature 293(2)
_cell_measurement_theta_max 27.53
_cell_measurement_theta_min 2.36
_cell_volume 3821.1(5)
_computing_cell_refinement 'Bruker SAINT'
_computing_data_collection 'Bruker APEX2'
_computing_data_reduction 'Bruker SAINT'
_computing_molecular_graphics 'Bruker SHELXTL'
_computing_publication_material 'Bruker SHELXTL'
_computing_structure_refinement 'SHELXL-97 (Sheldrick, 2008)'
_computing_structure_solution 'SHELXS-97 (Sheldrick, 2008)'
_diffrn_ambient_temperature 293(2)
_diffrn_measured_fraction_theta_full 0.975
_diffrn_measured_fraction_theta_max 0.975
_diffrn_measurement_device_type 'Bruker APEX-II CCD'
_diffrn_measurement_method '\f and \w scans'
_diffrn_radiation_monochromator graphite
_diffrn_radiation_source 'fine-focus sealed tube'
_diffrn_radiation_type MoK\a
_diffrn_radiation_wavelength 0.71073
_diffrn_reflns_av_R_equivalents 0.0440
_diffrn_reflns_av_sigmaI/netI 0.0666
_diffrn_reflns_limit_h_max 21
_diffrn_reflns_limit_h_min -21
_diffrn_reflns_limit_k_max 21
_diffrn_reflns_limit_k_min -20
_diffrn_reflns_limit_l_max 19
_diffrn_reflns_limit_l_min -22
_diffrn_reflns_number 32835
_diffrn_reflns_theta_full 27.54
_diffrn_reflns_theta_max 27.54
_diffrn_reflns_theta_min 2.18
_diffrn_standards_number 0
_exptl_absorpt_coefficient_mu 1.331
_exptl_absorpt_correction_T_max 0.7957
_exptl_absorpt_correction_T_min 0.7070
_exptl_absorpt_correction_type multi-scan
_exptl_absorpt_process_details sadabs
_exptl_crystal_density_diffrn 1.411
_exptl_crystal_density_method 'not measured'
_exptl_crystal_F_000 1632
_exptl_crystal_size_max 0.28
_exptl_crystal_size_mid 0.22
_exptl_crystal_size_min 0.18
_platon_squeeze_details
;
;
_refine_diff_density_max 3.584
_refine_diff_density_min -2.127
_refine_diff_density_rms 0.191
_refine_ls_extinction_method none
_refine_ls_goodness_of_fit_ref 1.064
_refine_ls_hydrogen_treatment constr
_refine_ls_matrix_type full
_refine_ls_number_parameters 871
_refine_ls_number_reflns 17198
_refine_ls_number_restraints 162
_refine_ls_restrained_S_all 1.067
_refine_ls_R_factor_all 0.1010
_refine_ls_R_factor_gt 0.0869
_refine_ls_shift/su_max 0.001
_refine_ls_shift/su_mean 0.000
_refine_ls_structure_factor_coef Fsqd
_refine_ls_weighting_details 'calc w=1/[\s^2^(Fo^2^)+(0.0676P)^2^+68.0264P] where P=(Fo^2^+2Fc^2^)/3'
_refine_ls_weighting_scheme calc
_refine_ls_wR_factor_gt 0.2309
_refine_ls_wR_factor_ref 0.2367
_reflns_number_gt 13790
_reflns_number_total 17198
_reflns_threshold_expression >2sigma(I)
_cod_data_source_file c6ce01585a2.cif
_cod_data_source_block la
_cod_depositor_comments 'Adding full bibliography for 7226417--7226424.cif.'
_cod_original_sg_symbol_H-M P-1
_cod_database_code 7226417

loop_
_symmetry_equiv_pos_as_xyz
'x, y, z'
'-x, -y, -z'

loop_
_atom_site_label
_atom_site_type_symbol
_atom_site_fract_x
_atom_site_fract_y
_atom_site_fract_z
_atom_site_U_iso_or_equiv
_atom_site_adp_type
_atom_site_occupancy
_atom_site_symmetry_multiplicity
_atom_site_calc_flag
_atom_site_refinement_flags
_atom_site_disorder_assembly
_atom_site_disorder_group
La1 La 0.69320(3) 0.18805(4) 0.38781(3) 0.02969(15) Uani 1 1 d . . 4
La2 La -0.30869(3) -0.32228(4) -0.63814(3) 0.02558(13) Uani 1 1 d . . 4
S1 S 0.7727(3) 0.0077(3) 0.4566(4) 0.1035(17) Uani 1 1 d U . 4
S2 S 0.6744(5) -0.0156(4) 0.1698(4) 0.1150(18) Uani 1 1 d U . 4
S3 S 0.6893(3) 0.4266(2) 0.5038(2) 0.0623(8) Uani 1 1 d U . 4
S5 S -0.3439(3) -0.5547(2) -0.8296(3) 0.0777(11) Uani 1 1 d U . 4
S6 S -0.4834(2) -0.2220(2) -0.5826(2) 0.0572(8) Uani 1 1 d U . 4
O1 O 0.5419(4) 0.0753(6) 0.3584(5) 0.0516(19) Uani 1 1 d . . 4
O2 O 0.5309(5) 0.1457(7) 0.2673(6) 0.072(3) Uani 1 1 d . . 4
O3 O -0.2033(6) -0.1979(5) 0.3483(5) 0.055(2) Uani 1 1 d U . 4
O4 O -0.2958(5) -0.3182(6) 0.2185(5) 0.051(2) Uani 1 1 d . . 4
O5 O -0.2737(5) -0.3172(5) -0.4799(4) 0.0417(16) Uani 1 1 d . . 4
O6 O -0.1864(5) -0.1975(5) -0.4708(4) 0.0456(18) Uani 1 1 d . . 4
O7 O 0.7056(5) 0.2393(7) 0.2675(5) 0.056(2) Uani 1 1 d . . 4
O8 O 0.8378(5) 0.2607(8) 0.3763(5) 0.067(3) Uani 1 1 d . . 4
O9 O 1.5403(4) 0.5891(5) 0.3498(4) 0.0348(14) Uani 1 1 d . . 4
O10 O 1.5270(4) 0.6235(5) 0.2333(5) 0.0434(17) Uani 1 1 d . . 4
O11 O 0.8096(4) 0.3023(5) -0.4492(4) 0.0424(17) Uani 1 1 d . . 4
O12 O 0.6860(4) 0.2266(6) -0.4533(4) 0.0475(19) Uani 1 1 d . . 4
O13 O 0.7869(7) 0.1020(6) 0.4605(7) 0.071(3) Uani 1 1 d . . 4
O14 O 0.6958(9) 0.0506(8) 0.2640(7) 0.087(3) Uani 1 1 d . . 4
O15 O 0.6455(6) 0.3317(6) 0.4250(6) 0.057(2) Uani 1 1 d . . 4
O16 O -0.1612(5) -0.3653(6) -0.6048(6) 0.056(2) Uani 1 1 d . . 4
O17 O -0.3343(6) -0.4872(6) -0.7366(6) 0.066(2) Uani 1 1 d . . 4
O18 O -0.3881(5) -0.2056(6) -0.5832(6) 0.0503(18) Uani 1 1 d . . 4
N1 N 0.0635(5) -0.1067(6) 0.1317(5) 0.0351(18) Uani 1 1 d . . 4
N2 N -0.0710(5) -0.1685(6) -0.0060(5) 0.0380(19) Uani 1 1 d . . 4
N3 N 0.0647(5) -0.0925(6) -0.0003(5) 0.0360(18) Uani 1 1 d . . 4
N4 N 1.0658(5) 0.3974(6) 0.1480(5) 0.0335(17) Uani 1 1 d . . 4
N5 N 0.9232(5) 0.3380(6) 0.0152(5) 0.0343(17) Uani 1 1 d . . 4
N6 N 1.0577(5) 0.4068(6) 0.0114(5) 0.0357(18) Uani 1 1 d . . 4
C1 C 0.4958(6) 0.0912(7) 0.2897(7) 0.040(2) Uani 1 1 d . . 4
C2 C 0.3938(6) 0.0475(8) 0.2382(6) 0.040(2) Uani 1 1 d . . 4
C3 C 0.3475(7) -0.0031(9) 0.2668(7) 0.050(3) Uani 1 1 d . . 4
H3 H 0.3796 -0.0110 0.3189 0.060 Uiso 1 1 calc R . 4
C4 C 0.3430(7) 0.0579(11) 0.1597(9) 0.068(4) Uani 1 1 d . . 4
H4 H 0.3727 0.0932 0.1405 0.082 Uiso 1 1 calc R . 4
C5 C 0.2541(7) -0.0421(8) 0.2185(7) 0.049(3) Uani 1 1 d . . 4
H5 H 0.2237 -0.0741 0.2399 0.059 Uiso 1 1 calc R . 4
C6 C 0.2507(7) 0.0176(10) 0.1103(9) 0.066(4) Uani 1 1 d . . 4
H6 H 0.2183 0.0245 0.0577 0.080 Uiso 1 1 calc R . 4
C7 C 0.2058(6) -0.0344(7) 0.1404(6) 0.039(2) Uani 1 1 d . . 4
C8 C 0.1057(6) -0.0799(7) 0.0878(6) 0.034(2) Uani 1 1 d . . 4
C9 C -0.0263(6) -0.1497(6) 0.0809(6) 0.0324(19) Uani 1 1 d . . 4
C10 C -0.0768(6) -0.1765(7) 0.1288(6) 0.034(2) Uani 1 1 d . . 4
C11 C -0.0438(7) -0.1342(9) 0.2237(7) 0.054(3) Uani 1 1 d . . 4
H11 H 0.0121 -0.0897 0.2588 0.065 Uiso 1 1 calc R . 4
C12 C -0.1595(7) -0.2416(8) 0.0785(6) 0.049(3) Uani 1 1 d . . 4
H12 H -0.1831 -0.2693 0.0147 0.058 Uiso 1 1 calc R . 4
C13 C -0.0938(7) -0.1581(9) 0.2660(6) 0.055(3) Uani 1 1 d . . 4
H13 H -0.0710 -0.1296 0.3296 0.065 Uiso 1 1 calc R . 4
C14 C -0.2081(7) -0.2665(8) 0.1222(7) 0.047(3) Uani 1 1 d . . 4
H14 H -0.2625 -0.3130 0.0878 0.057 Uiso 1 1 calc R . 4
C15 C -0.1766(6) -0.2231(7) 0.2159(6) 0.0338(19) Uani 1 1 d . . 4
C16 C -0.2301(6) -0.2478(7) 0.2638(6) 0.034(2) Uani 1 1 d . . 4
C17 C -0.0232(6) -0.1393(6) -0.0448(6) 0.0319(19) Uani 1 1 d . . 4
C18 C -0.0723(6) -0.1609(7) -0.1431(6) 0.0321(19) Uani 1 1 d . . 4
C19 C -0.1568(7) -0.2260(8) -0.1958(7) 0.049(3) Uani 1 1 d . . 4
H19 H -0.1837 -0.2526 -0.1682 0.058 Uiso 1 1 calc R . 4
C20 C -0.0333(6) -0.1209(7) -0.1865(6) 0.040(2) Uani 1 1 d . . 4
H20 H 0.0239 -0.0785 -0.1528 0.048 Uiso 1 1 calc R . 4
C21 C -0.2013(6) -0.2514(8) -0.2896(6) 0.045(3) Uani 1 1 d . . 4
H21 H -0.2573 -0.2957 -0.3243 0.054 Uiso 1 1 calc R . 4
C22 C -0.0797(7) -0.1444(7) -0.2789(7) 0.042(2) Uani 1 1 d . . 4
H22 H -0.0553 -0.1151 -0.3063 0.051 Uiso 1 1 calc R . 4
C23 C -0.1634(6) -0.2119(7) -0.3316(5) 0.0331(19) Uani 1 1 d . . 4
C24 C -0.2117(6) -0.2441(7) -0.4344(6) 0.0337(19) Uani 1 1 d . . 4
C25 C 0.7912(6) 0.2596(8) 0.3008(7) 0.041(2) Uani 1 1 d . . 4
C26 C 0.8400(6) 0.2845(7) 0.2492(6) 0.037(2) Uani 1 1 d . . 4
C27 C 0.9348(6) 0.3189(8) 0.2900(6) 0.043(3) Uani 1 1 d . . 4
H27 H 0.9686 0.3256 0.3491 0.052 Uiso 1 1 calc R . 4
C28 C 0.7899(7) 0.2721(9) 0.1608(7) 0.047(3) Uani 1 1 d . . 4
H28 H 0.7265 0.2489 0.1335 0.056 Uiso 1 1 calc R . 4
C29 C 0.9785(6) 0.3428(8) 0.2434(6) 0.040(2) Uani 1 1 d . . 4
H29 H 1.0418 0.3672 0.2716 0.048 Uiso 1 1 calc R . 4
C30 C 0.8343(6) 0.2943(8) 0.1128(7) 0.046(3) Uani 1 1 d . . 4
H30 H 0.8005 0.2848 0.0527 0.055 Uiso 1 1 calc R . 4
C31 C 0.9289(6) 0.3308(7) 0.1536(6) 0.0321(19) Uani 1 1 d . . 4
C32 C 0.9762(5) 0.3564(7) 0.1031(6) 0.0311(19) Uani 1 1 d . . 4
C33 C 1.1029(5) 0.4198(6) 0.0978(6) 0.0298(18) Uani 1 1 d . . 4
C34 C 1.2023(6) 0.4633(7) 0.1432(6) 0.034(2) Uani 1 1 d . . 4
C35 C 1.2553(6) 0.4783(8) 0.2324(6) 0.042(2) Uani 1 1 d . . 4
H35 H 1.2272 0.4617 0.2652 0.050 Uiso 1 1 calc R . 4
C36 C 1.2460(6) 0.4919(8) 0.0971(6) 0.042(2) Uani 1 1 d . . 4
H36 H 1.2119 0.4828 0.0371 0.050 Uiso 1 1 calc R . 4
C37 C 1.3487(6) 0.5170(8) 0.2740(6) 0.045(3) Uani 1 1 d . . 4
H37 H 1.3831 0.5249 0.3334 0.054 Uiso 1 1 calc R . 4
C38 C 1.3389(6) 0.5335(8) 0.1389(7) 0.046(3) Uani 1 1 d . . 4
H38 H 1.3662 0.5543 0.1078 0.056 Uiso 1 1 calc R . 4
C39 C 1.3915(6) 0.5444(7) 0.2263(6) 0.039(2) Uani 1 1 d . . 4
C40 C 1.4926(6) 0.5889(7) 0.2724(6) 0.035(2) Uani 1 1 d . . 4
C41 C 0.9689(6) 0.3640(7) -0.0266(6) 0.0318(19) Uani 1 1 d . . 4
C42 C 0.9153(6) 0.3436(7) -0.1245(6) 0.0334(19) Uani 1 1 d U . 4
C43 C 0.8228(6) 0.3003(9) -0.1688(7) 0.049(3) Uani 1 1 d . . 4
H43 H 0.7931 0.2848 -0.1367 0.059 Uiso 1 1 calc R . 4
C44 C 0.9575(6) 0.3694(9) -0.1729(7) 0.050(3) Uani 1 1 d . . 4
H44 H 1.0193 0.4009 -0.1431 0.060 Uiso 1 1 calc R . 4
C45 C 0.7735(6) 0.2795(8) -0.2605(6) 0.047(3) Uani 1 1 d . . 4
H45 H 0.7112 0.2500 -0.2899 0.056 Uiso 1 1 calc R . 4
C46 C 0.9099(7) 0.3493(9) -0.2630(6) 0.051(3) Uani 1 1 d . . 4
H46 H 0.9397 0.3668 -0.2940 0.061 Uiso 1 1 calc R . 4
C47 C 0.8179(6) 0.3033(6) -0.3090(5) 0.0306(18) Uani 1 1 d . . 4
C48 C 0.7672(6) 0.2755(7) -0.4109(6) 0.034(2) Uani 1 1 d . . 4
C49 C 0.758(2) 0.025(2) 0.5637(19) 0.161(11) Uani 1 1 d U . 4
H49A H 0.8052 0.0770 0.6148 0.242 Uiso 1 1 calc R . 4
H49B H 0.7618 -0.0283 0.5744 0.242 Uiso 1 1 calc R . 4
H49C H 0.6991 0.0360 0.5570 0.242 Uiso 1 1 calc R . 4
C50 C 0.8808(12) -0.0033(12) 0.5054(13) 0.093(5) Uani 1 1 d U . 4
H50A H 0.9080 -0.0142 0.4625 0.140 Uiso 1 1 calc R . 4
H50B H 0.8773 -0.0538 0.5213 0.140 Uiso 1 1 calc R . 4
H50C H 0.9177 0.0518 0.5598 0.140 Uiso 1 1 calc R . 4
C51 C 0.7688(17) -0.0022(18) 0.1518(17) 0.141(7) Uani 1 1 d U . 4
H51A H 0.7862 0.0585 0.1574 0.212 Uiso 1 1 calc R . 4
H51B H 0.7568 -0.0460 0.0913 0.212 Uiso 1 1 calc R . 4
H51C H 0.8176 -0.0115 0.1964 0.212 Uiso 1 1 calc R . 4
C52 C 0.6174(17) 0.0318(17) 0.0957(16) 0.136(8) Uani 1 1 d U . 4
H52A H 0.5712 0.0554 0.1125 0.204 Uiso 1 1 calc R . 4
H52B H 0.5893 -0.0146 0.0336 0.204 Uiso 1 1 calc R . 4
H52C H 0.6609 0.0805 0.1008 0.204 Uiso 1 1 calc R . 4
C53 C 0.7707(12) 0.4795(13) 0.4758(14) 0.098(5) Uani 1 1 d U . 4
H53A H 0.8147 0.4449 0.4718 0.147 Uiso 1 1 calc R . 4
H53B H 0.8015 0.5407 0.5228 0.147 Uiso 1 1 calc R . 4
H53C H 0.7392 0.4812 0.4180 0.147 Uiso 1 1 calc R . 4
C54 C 0.6088(9) 0.4886(10) 0.4825(10) 0.067(3) Uani 1 1 d U . 4
H54A H 0.5936 0.4866 0.4227 0.100 Uiso 1 1 calc R . 4
H54B H 0.6342 0.5510 0.5280 0.100 Uiso 1 1 calc R . 4
H54C H 0.5545 0.4623 0.4851 0.100 Uiso 1 1 calc R . 4
C57 C -0.4287(13) -0.5317(14) -0.9130(12) 0.100(6) Uani 1 1 d U . 4
H57A H -0.4887 -0.5622 -0.9245 0.151 Uiso 1 1 calc R . 4
H57B H -0.4208 -0.5535 -0.9690 0.151 Uiso 1 1 calc R . 4
H57C H -0.4219 -0.4670 -0.8902 0.151 Uiso 1 1 calc R . 4
C58 C -0.2464(13) -0.5140(13) -0.8460(14) 0.104(6) Uani 1 1 d U . 4
H58A H -0.2504 -0.4588 -0.8534 0.157 Uiso 1 1 calc R . 4
H58B H -0.2457 -0.5597 -0.8999 0.157 Uiso 1 1 calc R . 4
H58C H -0.1912 -0.5020 -0.7936 0.157 Uiso 1 1 calc R . 4
C59 C -0.5038(9) -0.1137(9) -0.5454(10) 0.066(3) Uani 1 1 d U . 4
H59A H -0.4536 -0.0724 -0.4883 0.099 Uiso 1 1 calc R . 4
H59B H -0.5594 -0.1185 -0.5369 0.099 Uiso 1 1 calc R . 4
H59C H -0.5097 -0.0910 -0.5906 0.099 Uiso 1 1 calc R . 4
C60 C -0.4661(10) -0.2416(10) -0.4842(9) 0.066(3) Uani 1 1 d U . 4
H60A H -0.4180 -0.1922 -0.4312 0.099 Uiso 1 1 calc R . 4
H60B H -0.4492 -0.2980 -0.4925 0.099 Uiso 1 1 calc R . 4
H60C H -0.5217 -0.2454 -0.4757 0.099 Uiso 1 1 calc R . 4
S4 S -0.0666(2) -0.3316(3) -0.5322(2) 0.0445(12) Uani 0.747(9) 1 d PU A 1
C55 C -0.0075(16) -0.2329(17) -0.5243(17) 0.068(6) Uani 0.747(9) 1 d PU A 1
H55A H -0.0120 -0.2416 -0.5839 0.102 Uiso 0.747(9) 1 calc PR A 1
H55B H 0.0558 -0.2179 -0.4831 0.102 Uiso 0.747(9) 1 calc PR A 1
H55C H -0.0332 -0.1838 -0.5015 0.102 Uiso 0.747(9) 1 calc PR A 1
C56 C -0.0080(13) -0.4082(13) -0.5643(13) 0.047(4) Uani 0.747(9) 1 d PU A 1
H56A H -0.0256 -0.4605 -0.5545 0.070 Uiso 0.747(9) 1 calc PR A 1
H56B H 0.0566 -0.3804 -0.5284 0.070 Uiso 0.747(9) 1 calc PR A 1
H56C H -0.0219 -0.4273 -0.6281 0.070 Uiso 0.747(9) 1 calc PR A 1
S4' S -0.0745(7) -0.3408(9) -0.6043(8) 0.050(4) Uani 0.253(9) 1 d PU A 2
C55' C -0.010(4) -0.247(4) -0.557(4) 0.043(11) Uani 0.253(9) 1 d PU A 2
H55D H -0.0435 -0.2035 -0.5633 0.065 Uiso 0.253(9) 1 calc PR A 2
H55E H 0.0328 -0.2466 -0.5843 0.065 Uiso 0.253(9) 1 calc PR A 2
H55F H 0.0235 -0.2321 -0.4931 0.065 Uiso 0.253(9) 1 calc PR A 2
C56' C -0.016(3) -0.426(3) -0.596(3) 0.034(10) Uani 0.253(9) 1 d PU A 2
H56D H -0.0180 -0.4395 -0.5473 0.051 Uiso 0.253(9) 1 calc PR A 2
H56E H 0.0470 -0.4034 -0.5839 0.051 Uiso 0.253(9) 1 calc PR A 2
H56F H -0.0445 -0.4801 -0.6530 0.051 Uiso 0.253(9) 1 calc PR A 2

loop_
_atom_site_aniso_label
_atom_site_aniso_U_11
_atom_site_aniso_U_22
_atom_site_aniso_U_33
_atom_site_aniso_U_23
_atom_site_aniso_U_13
_atom_site_aniso_U_12
La1 0.0193(2) 0.0504(3) 0.0184(2) 0.0173(2) 0.00632(17) 0.0020(2)
La2 0.0177(2) 0.0396(3) 0.0168(2) 0.01254(19) 0.00610(16) 0.00011(18)
S1 0.082(3) 0.066(2) 0.102(3) 0.020(2) -0.010(2) 0.020(2)
S2 0.144(4) 0.104(3) 0.075(3) 0.024(3) 0.048(3) -0.004(3)
S3 0.071(2) 0.068(2) 0.0522(17) 0.0338(16) 0.0220(15) 0.0205(16)
S5 0.066(2) 0.0507(18) 0.070(2) -0.0015(16) 0.0075(17) 0.0133(16)
S6 0.0439(15) 0.0676(19) 0.0597(18) 0.0222(15) 0.0265(13) 0.0164(13)
O1 0.021(3) 0.068(5) 0.053(5) 0.017(4) 0.013(3) 0.007(3)
O2 0.025(4) 0.119(8) 0.068(6) 0.066(6) -0.003(3) -0.013(4)
O3 0.103(6) 0.043(4) 0.021(3) 0.011(3) 0.034(3) 0.010(4)
O4 0.038(4) 0.068(5) 0.033(4) 0.022(4) 0.008(3) -0.018(3)
O5 0.042(4) 0.054(4) 0.019(3) 0.017(3) 0.006(3) -0.005(3)
O6 0.050(4) 0.057(4) 0.023(3) 0.021(3) 0.009(3) -0.003(3)
O7 0.029(3) 0.110(7) 0.047(4) 0.053(5) 0.018(3) 0.009(4)
O8 0.035(4) 0.144(9) 0.035(4) 0.050(5) 0.018(3) 0.014(5)
O9 0.018(3) 0.056(4) 0.016(3) 0.009(3) 0.001(2) 0.000(3)
O10 0.021(3) 0.072(5) 0.035(3) 0.029(3) 0.007(3) -0.002(3)
O11 0.033(3) 0.064(5) 0.023(3) 0.021(3) 0.007(3) -0.006(3)
O12 0.029(3) 0.080(5) 0.025(3) 0.024(3) 0.008(3) -0.009(3)
O13 0.072(6) 0.063(6) 0.068(6) 0.030(5) 0.013(5) 0.024(5)
O14 0.121(9) 0.083(7) 0.048(5) 0.015(5) 0.042(6) 0.025(7)
O15 0.052(5) 0.059(5) 0.055(5) 0.030(4) 0.012(4) 0.011(4)
O16 0.021(3) 0.063(5) 0.069(5) 0.023(4) 0.011(3) 0.007(3)
O17 0.061(5) 0.054(5) 0.052(5) 0.011(4) 0.006(4) 0.006(4)
O18 0.037(4) 0.060(5) 0.060(5) 0.027(4) 0.027(4) 0.014(3)
N1 0.024(3) 0.055(5) 0.023(3) 0.020(3) 0.007(3) -0.003(3)
N2 0.034(4) 0.054(5) 0.023(4) 0.019(3) 0.011(3) -0.005(3)
N3 0.026(4) 0.051(5) 0.024(4) 0.017(3) 0.007(3) -0.005(3)
N4 0.025(3) 0.049(5) 0.024(4) 0.019(3) 0.007(3) -0.002(3)
N5 0.020(3) 0.057(5) 0.022(3) 0.021(3) 0.005(3) -0.002(3)
N6 0.024(3) 0.058(5) 0.024(4) 0.021(4) 0.009(3) -0.001(3)
C1 0.022(4) 0.057(6) 0.035(5) 0.017(5) 0.011(4) 0.000(4)
C2 0.028(4) 0.057(6) 0.029(5) 0.021(4) 0.005(4) 0.000(4)
C3 0.036(5) 0.075(8) 0.034(5) 0.031(5) 0.007(4) 0.000(5)
C4 0.033(5) 0.119(12) 0.058(7) 0.063(8) 0.006(5) -0.005(6)
C5 0.034(5) 0.071(7) 0.031(5) 0.027(5) 0.004(4) -0.017(5)
C6 0.035(5) 0.112(11) 0.055(7) 0.061(8) 0.004(5) -0.007(6)
C7 0.024(4) 0.061(6) 0.025(4) 0.022(4) 0.004(3) -0.005(4)
C8 0.025(4) 0.045(5) 0.025(4) 0.014(4) 0.008(3) -0.004(4)
C9 0.024(4) 0.041(5) 0.027(4) 0.016(4) 0.009(3) -0.003(3)
C10 0.028(4) 0.050(5) 0.024(4) 0.019(4) 0.012(3) 0.000(4)
C11 0.042(6) 0.074(8) 0.025(5) 0.018(5) 0.005(4) -0.022(5)
C12 0.036(5) 0.075(8) 0.021(4) 0.016(5) 0.010(4) -0.008(5)
C13 0.046(6) 0.086(9) 0.016(4) 0.020(5) 0.008(4) -0.013(6)
C14 0.030(5) 0.064(7) 0.028(5) 0.010(5) 0.010(4) -0.016(4)
C15 0.029(4) 0.045(5) 0.029(4) 0.021(4) 0.013(3) 0.000(4)
C16 0.024(4) 0.045(5) 0.039(5) 0.026(4) 0.014(4) 0.003(4)
C17 0.023(4) 0.043(5) 0.026(4) 0.015(4) 0.009(3) 0.001(3)
C18 0.024(4) 0.046(5) 0.020(4) 0.015(4) 0.004(3) -0.001(4)
C19 0.041(5) 0.071(7) 0.026(5) 0.024(5) 0.010(4) -0.010(5)
C20 0.031(4) 0.051(6) 0.027(4) 0.016(4) 0.008(4) -0.009(4)
C21 0.026(4) 0.066(7) 0.024(4) 0.016(4) 0.001(3) -0.011(4)
C22 0.044(5) 0.051(6) 0.033(5) 0.027(5) 0.013(4) -0.003(4)
C23 0.033(4) 0.048(5) 0.015(4) 0.014(4) 0.008(3) 0.003(4)
C24 0.030(4) 0.047(5) 0.022(4) 0.015(4) 0.010(3) 0.003(4)
C25 0.034(5) 0.068(7) 0.033(5) 0.030(5) 0.021(4) 0.011(5)
C26 0.026(4) 0.056(6) 0.031(5) 0.023(4) 0.013(4) 0.001(4)
C27 0.024(4) 0.078(7) 0.024(4) 0.026(5) 0.006(3) 0.000(4)
C28 0.029(5) 0.084(8) 0.032(5) 0.036(5) 0.011(4) 0.004(5)
C29 0.025(4) 0.069(7) 0.027(4) 0.027(5) 0.009(3) 0.001(4)
C30 0.025(4) 0.081(8) 0.032(5) 0.031(5) 0.009(4) 0.004(5)
C31 0.024(4) 0.051(5) 0.026(4) 0.023(4) 0.011(3) 0.002(4)
C32 0.021(4) 0.048(5) 0.025(4) 0.020(4) 0.010(3) 0.001(3)
C33 0.023(4) 0.044(5) 0.022(4) 0.016(4) 0.009(3) 0.001(3)
C34 0.026(4) 0.048(5) 0.022(4) 0.017(4) 0.007(3) -0.006(4)
C35 0.023(4) 0.071(7) 0.028(4) 0.025(5) 0.008(3) -0.006(4)
C36 0.030(4) 0.069(7) 0.022(4) 0.023(4) 0.008(3) -0.005(4)
C37 0.023(4) 0.082(8) 0.025(4) 0.028(5) 0.003(3) -0.004(4)
C38 0.029(5) 0.081(8) 0.032(5) 0.035(5) 0.010(4) -0.001(5)
C39 0.020(4) 0.058(6) 0.033(5) 0.021(4) 0.007(3) -0.005(4)
C40 0.023(4) 0.052(6) 0.024(4) 0.019(4) 0.007(3) -0.003(4)
C41 0.029(4) 0.046(5) 0.020(4) 0.015(4) 0.011(3) 0.003(4)
C42 0.029(4) 0.052(5) 0.024(4) 0.023(4) 0.012(3) 0.004(3)
C43 0.028(5) 0.088(8) 0.031(5) 0.035(5) 0.007(4) -0.008(5)
C44 0.025(4) 0.085(8) 0.032(5) 0.031(5) 0.004(4) -0.014(5)
C45 0.023(4) 0.084(8) 0.021(4) 0.024(5) 0.001(3) -0.005(5)
C46 0.031(5) 0.091(9) 0.024(4) 0.024(5) 0.012(4) -0.006(5)
C47 0.028(4) 0.045(5) 0.011(3) 0.009(3) 0.005(3) 0.001(4)
C48 0.028(4) 0.051(6) 0.021(4) 0.018(4) 0.009(3) 0.005(4)
C49 0.168(14) 0.167(14) 0.161(13) 0.075(9) 0.081(10) 0.037(9)
C50 0.083(8) 0.085(8) 0.101(9) 0.042(7) 0.026(7) 0.020(7)
C51 0.141(10) 0.146(10) 0.131(10) 0.054(8) 0.062(8) 0.028(8)
C52 0.144(12) 0.128(11) 0.127(11) 0.063(9) 0.036(8) 0.044(9)
C53 0.082(8) 0.095(9) 0.116(10) 0.042(7) 0.046(7) 0.020(7)
C54 0.059(6) 0.065(7) 0.081(7) 0.034(6) 0.033(5) 0.014(5)
C57 0.102(9) 0.103(9) 0.083(8) 0.029(7) 0.034(7) 0.037(7)
C58 0.105(9) 0.091(9) 0.101(9) 0.025(7) 0.040(7) 0.036(7)
C59 0.060(6) 0.065(7) 0.078(7) 0.028(5) 0.036(5) 0.024(5)
C60 0.068(6) 0.077(7) 0.066(7) 0.028(5) 0.044(5) 0.020(5)
S4 0.0267(16) 0.065(2) 0.039(2) 0.0255(17) 0.0083(13) 0.0086(14)
C55 0.063(8) 0.070(8) 0.068(8) 0.026(6) 0.028(6) 0.014(6)
C56 0.038(6) 0.052(7) 0.046(6) 0.015(5) 0.018(5) 0.012(5)
S4' 0.026(4) 0.067(7) 0.050(6) 0.025(5) 0.011(4) 0.010(4)
C55' 0.039(13) 0.043(14) 0.046(14) 0.015(10) 0.020(10) 0.010(9)
C56' 0.031(12) 0.040(13) 0.033(13) 0.011(9) 0.020(9) 0.010(8)

loop_
_atom_type_symbol
_atom_type_description
_atom_type_scat_dispersion_real
_atom_type_scat_dispersion_imag
_atom_type_scat_source
C C 0.0033 0.0016 'International Tables Vol C Tables 4.2.6.8 and 6.1.1.4'
H H 0.0000 0.0000 'International Tables Vol C Tables 4.2.6.8 and 6.1.1.4'
N N 0.0061 0.0033 'International Tables Vol C Tables 4.2.6.8 and 6.1.1.4'
O O 0.0106 0.0060 'International Tables Vol C Tables 4.2.6.8 and 6.1.1.4'
La La -0.2871 2.4523 'International Tables Vol C Tables 4.2.6.8 and 6.1.1.4'
S S 0.1246 0.1234 'International Tables Vol C Tables 4.2.6.8 and 6.1.1.4'

loop_
_geom_angle_atom_site_label_1
_geom_angle_atom_site_label_2
_geom_angle_atom_site_label_3
_geom_angle
_geom_angle_site_symmetry_1
_geom_angle_site_symmetry_3
O15 La1 O14 145.7(3) . .
O15 La1 O13 142.2(3) . .
O14 La1 O13 71.7(4) . .
O15 La1 O2 74.9(3) . .
O14 La1 O2 80.1(4) . .
O13 La1 O2 133.8(3) . .
O15 La1 O7 76.7(3) . .
O14 La1 O7 74.1(3) . .
O13 La1 O7 128.7(3) . .
O2 La1 O7 73.9(2) . .
O15 La1 O11 72.7(3) . 1_556
O14 La1 O11 135.2(3) . 1_556
O13 La1 O11 71.8(3) . 1_556
O2 La1 O11 144.7(3) . 1_556
O7 La1 O11 111.1(2) . 1_556
O15 La1 O8 92.9(3) . .
O14 La1 O8 81.7(4) . .
O13 La1 O8 88.1(3) . .
O2 La1 O8 123.7(2) . .
O7 La1 O8 49.8(2) . .
O11 La1 O8 71.8(2) 1_556 .
O15 La1 O12 75.1(3) . 1_556
O14 La1 O12 135.9(3) . 1_556
O13 La1 O12 72.5(3) . 1_556
O2 La1 O12 107.9(3) . 1_556
O7 La1 O12 150.0(3) . 1_556
O11 La1 O12 50.0(2) 1_556 1_556
O8 La1 O12 121.8(2) . 1_556
O15 La1 O1 98.8(3) . .
O14 La1 O1 82.6(3) . .
O13 La1 O1 89.1(3) . .
O2 La1 O1 50.7(3) . .
O7 La1 O1 122.9(2) . .
O11 La1 O1 121.8(2) 1_556 .
O8 La1 O1 164.2(3) . .
O12 La1 O1 71.9(2) 1_556 .
O15 La1 C48 75.4(3) . 1_556
O14 La1 C48 138.7(3) . 1_556
O13 La1 C48 67.0(3) . 1_556
O2 La1 C48 130.4(3) . 1_556
O7 La1 C48 134.4(3) . 1_556
O11 La1 C48 25.2(2) 1_556 1_556
O8 La1 C48 96.5(2) . 1_556
O12 La1 C48 25.3(2) 1_556 1_556
O1 La1 C48 96.7(2) . 1_556
O15 La1 C25 86.1(3) . .
O14 La1 C25 74.8(3) . .
O13 La1 C25 108.0(3) . .
O2 La1 C25 98.7(3) . .
O7 La1 C25 25.0(2) . .
O11 La1 C25 92.7(2) 1_556 .
O8 La1 C25 25.0(2) . .
O12 La1 C25 141.6(3) 1_556 .
O1 La1 C25 145.2(3) . .
C48 La1 C25 117.8(3) 1_556 .
O15 La1 C1 86.7(3) . .
O14 La1 C1 79.9(4) . .
O13 La1 C1 112.3(3) . .
O2 La1 C1 24.8(3) . .
O7 La1 C1 97.8(3) . .
O11 La1 C1 138.7(2) 1_556 .
O8 La1 C1 146.3(2) . .
O12 La1 C1 90.7(2) 1_556 .
O1 La1 C1 26.0(3) . .
C48 La1 C1 115.8(3) 1_556 .
C25 La1 C1 121.8(3) . .
O16 La2 O18 145.5(3) . .
O16 La2 O17 69.2(3) . .
O18 La2 O17 143.4(3) . .
O16 La2 O5 79.5(3) . .
O18 La2 O5 80.7(3) . .
O17 La2 O5 103.3(3) . .
O16 La2 O4 86.3(3) . 1_554
O18 La2 O4 108.2(3) . 1_554
O17 La2 O4 77.7(3) . 1_554
O5 La2 O4 164.3(2) . 1_554
O16 La2 O10 140.3(3) . 1_344
O18 La2 O10 74.0(3) . 1_344
O17 La2 O10 73.6(3) . 1_344
O5 La2 O10 123.2(2) . 1_344
O4 La2 O10 72.4(2) 1_554 1_344
O16 La2 O9 126.2(3) . 1_344
O18 La2 O9 73.5(2) . 1_344
O17 La2 O9 72.9(3) . 1_344
O5 La2 O9 73.62(19) . 1_344
O4 La2 O9 120.96(19) 1_554 1_344
O10 La2 O9 50.75(19) 1_344 1_344
O16 La2 O3 76.9(3) . 1_554
O18 La2 O3 88.6(3) . 1_554
O17 La2 O3 118.8(3) . 1_554
O5 La2 O3 118.8(2) . 1_554
O4 La2 O3 50.3(2) 1_554 1_554
O10 La2 O3 110.6(2) 1_344 1_554
O9 La2 O3 156.6(3) 1_344 1_554
O16 La2 O6 71.9(3) . .
O18 La2 O6 73.7(3) . .
O17 La2 O6 136.2(3) . .
O5 La2 O6 49.7(2) . .
O4 La2 O6 119.2(2) 1_554 .
O10 La2 O6 147.8(3) 1_344 .
O9 La2 O6 117.58(19) 1_344 .
O3 La2 O6 69.4(2) 1_554 .
O16 La2 C16 78.4(3) . 1_554
O18 La2 C16 101.4(3) . 1_554
O17 La2 C16 97.1(3) . 1_554
O5 La2 C16 142.2(2) . 1_554
O4 La2 C16 25.1(2) 1_554 1_554
O10 La2 C16 93.0(2) 1_344 1_554
O9 La2 C16 143.7(2) 1_344 1_554
O3 La2 C16 25.4(2) 1_554 1_554
O6 La2 C16 94.1(2) . 1_554
O16 La2 C40 139.2(3) . 1_344
O18 La2 C40 71.7(3) . 1_344
O17 La2 C40 71.7(3) . 1_344
O5 La2 C40 98.8(2) . 1_344
O4 La2 C40 96.4(2) 1_554 1_344
O10 La2 C40 25.0(2) 1_344 1_344
O9 La2 C40 25.8(2) 1_344 1_344
O3 La2 C40 134.2(3) 1_554 1_344
O6 La2 C40 136.5(2) . 1_344
C16 La2 C40 117.9(2) 1_554 1_344
O16 La2 C24 74.1(3) . .
O18 La2 C24 76.2(3) . .
O17 La2 C24 121.2(3) . .
O5 La2 C24 24.5(2) . .
O4 La2 C24 143.2(2) 1_554 .
O10 La2 C24 140.1(2) 1_344 .
O9 La2 C24 95.5(2) 1_344 .
O3 La2 C24 94.4(2) 1_554 .
O6 La2 C24 25.2(2) . .
C16 La2 C24 118.6(3) 1_554 .
C40 La2 C24 118.8(2) 1_344 .
O13 S1 C50 105.1(8) . .
O13 S1 C49 103.4(10) . .
C50 S1 C49 90.1(11) . .
O14 S2 C51 108.1(11) . .
O14 S2 C52 107.0(10) . .
C51 S2 C52 93.2(13) . .
O15 S3 C54 105.3(6) . .
O15 S3 C53 104.3(7) . .
C54 S3 C53 98.1(8) . .
O17 S5 C57 106.0(7) . .
O17 S5 C58 107.5(7) . .
C57 S5 C58 97.5(10) . .
O18 S6 C59 105.6(6) . .
O18 S6 C60 105.2(6) . .
C59 S6 C60 99.6(7) . .
C1 O1 La1 89.4(6) . .
C1 O2 La1 96.9(6) . .
C16 O3 La2 90.7(6) . 1_556
C16 O4 La2 93.9(6) . 1_556
C24 O5 La2 97.2(5) . .
C24 O6 La2 90.3(5) . .
C25 O7 La1 94.9(6) . .
C25 O8 La1 92.7(6) . .
C40 O9 La2 92.4(5) . 1_766
C40 O10 La2 94.0(5) . 1_766
C48 O11 La1 93.8(5) . 1_554
C48 O12 La1 91.3(5) . 1_554
S1 O13 La1 136.9(6) . .
S2 O14 La1 157.8(8) . .
S3 O15 La1 133.5(5) . .
S5 O17 La2 144.1(6) . .
S6 O18 La2 127.8(5) . .
C8 N1 C9 114.7(7) . .
C9 N2 C17 116.5(7) . .
C17 N3 C8 115.1(7) . .
C32 N4 C33 114.2(7) . .
C41 N5 C32 113.9(7) . .
C41 N6 C33 114.6(7) . .
O2 C1 O1 122.9(8) . .
O2 C1 C2 118.1(9) . .
O1 C1 C2 118.9(9) . .
O2 C1 La1 58.3(5) . .
O1 C1 La1 64.6(5) . .
C2 C1 La1 175.9(8) . .
C3 C2 C4 117.9(9) . .
C3 C2 C1 121.7(9) . .
C4 C2 C1 120.4(9) . .
C5 C3 C2 120.5(9) . .
C5 C3 H3 119.7 . .
C2 C3 H3 119.7 . .
C6 C4 C2 121.9(10) . .
C6 C4 H4 119.1 . .
C2 C4 H4 119.1 . .
C7 C5 C3 121.1(9) . .
C7 C5 H5 119.4 . .
C3 C5 H5 119.4 . .
C4 C6 C7 118.9(10) . .
C4 C6 H6 120.6 . .
C7 C6 H6 120.6 . .
C5 C7 C6 119.6(8) . .
C5 C7 C8 120.1(8) . .
C6 C7 C8 120.3(8) . .
N1 C8 N3 124.9(8) . .
N1 C8 C7 116.6(8) . .
N3 C8 C7 118.5(7) . .
N2 C9 N1 124.8(8) . .
N2 C9 C10 118.9(7) . .
N1 C9 C10 116.3(7) . .
C12 C10 C11 119.1(8) . .
C12 C10 C9 119.6(8) . .
C11 C10 C9 121.2(8) . .
C13 C11 C10 119.9(9) . .
C13 C11 H11 120.1 . .
C10 C11 H11 120.1 . .
C10 C12 C14 120.3(9) . .
C10 C12 H12 119.9 . .
C14 C12 H12 119.9 . .
C15 C13 C11 121.2(9) . .
C15 C13 H13 119.4 . .
C11 C13 H13 119.4 . .
C15 C14 C12 120.5(8) . .
C15 C14 H14 119.7 . .
C12 C14 H14 119.7 . .
C14 C15 C13 118.9(8) . .
C14 C15 C16 120.9(8) . .
C13 C15 C16 120.1(8) . .
O4 C16 O3 124.1(8) . .
O4 C16 C15 118.2(8) . .
O3 C16 C15 117.7(8) . .
O4 C16 La2 61.0(5) . 1_556
O3 C16 La2 63.9(5) . 1_556
C15 C16 La2 167.6(7) . 1_556
N3 C17 N2 124.0(8) . .
N3 C17 C18 118.8(8) . .
N2 C17 C18 117.3(7) . .
C19 C18 C20 118.7(8) . .
C19 C18 C17 119.6(8) . .
C20 C18 C17 121.7(8) . .
C18 C19 C21 120.5(9) . .
C18 C19 H19 119.8 . .
C21 C19 H19 119.8 . .
C22 C20 C18 120.2(8) . .
C22 C20 H20 119.9 . .
C18 C20 H20 119.9 . .
C23 C21 C19 120.7(8) . .
C23 C21 H21 119.6 . .
C19 C21 H21 119.6 . .
C20 C22 C23 120.4(8) . .
C20 C22 H22 119.8 . .
C23 C22 H22 119.8 . .
C21 C23 C22 119.4(8) . .
C21 C23 C24 119.3(8) . .
C22 C23 C24 121.3(8) . .
O5 C24 O6 122.8(8) . .
O5 C24 C23 117.9(8) . .
O6 C24 C23 119.2(8) . .
O5 C24 La2 58.3(4) . .
O6 C24 La2 64.5(5) . .
C23 C24 La2 175.6(7) . .
O8 C25 O7 121.8(8) . .
O8 C25 C26 118.8(8) . .
O7 C25 C26 119.3(8) . .
O8 C25 La1 62.3(5) . .
O7 C25 La1 60.1(5) . .
C26 C25 La1 173.2(8) . .
C28 C26 C27 120.1(8) . .
C28 C26 C25 119.5(8) . .
C27 C26 C25 120.5(8) . .
C29 C27 C26 120.2(8) . .
C29 C27 H27 119.9 . .
C26 C27 H27 119.9 . .
C26 C28 C30 119.7(9) . .
C26 C28 H28 120.1 . .
C30 C28 H28 120.1 . .
C27 C29 C31 120.5(8) . .
C27 C29 H29 119.7 . .
C31 C29 H29 119.7 . .
C28 C30 C31 120.7(9) . .
C28 C30 H30 119.7 . .
C31 C30 H30 119.7 . .
C30 C31 C29 118.7(8) . .
C30 C31 C32 120.8(8) . .
C29 C31 C32 120.5(7) . .
N4 C32 N5 125.6(7) . .
N4 C32 C31 118.1(7) . .
N5 C32 C31 116.3(7) . .
N6 C33 N4 125.7(7) . .
N6 C33 C34 117.7(7) . .
N4 C33 C34 116.6(7) . .
C35 C34 C36 117.8(8) . .
C35 C34 C33 121.9(7) . .
C36 C34 C33 120.4(8) . .
C37 C35 C34 121.7(8) . .
C37 C35 H35 119.1 . .
C34 C35 H35 119.1 . .
C38 C36 C34 121.1(8) . .
C38 C36 H36 119.5 . .
C34 C36 H36 119.5 . .
C35 C37 C39 119.7(8) . .
C35 C37 H37 120.2 . .
C39 C37 H37 120.2 . .
C39 C38 C36 120.5(8) . .
C39 C38 H38 119.8 . .
C36 C38 H38 119.8 . .
C38 C39 C37 119.2(8) . .
C38 C39 C40 121.1(8) . .
C37 C39 C40 119.7(8) . .
O10 C40 O9 122.8(8) . .
O10 C40 C39 118.4(8) . .
O9 C40 C39 118.8(8) . .
O10 C40 La2 61.0(4) . 1_766
O9 C40 La2 61.8(4) . 1_766
C39 C40 La2 179.3(7) . 1_766
N6 C41 N5 125.9(8) . .
N6 C41 C42 117.3(7) . .
N5 C41 C42 116.8(7) . .
C43 C42 C44 118.6(8) . .
C43 C42 C41 121.0(8) . .
C44 C42 C41 120.5(8) . .
C42 C43 C45 120.8(8) . .
C42 C43 H43 119.6 . .
C45 C43 H43 119.6 . .
C46 C44 C42 121.1(8) . .
C46 C44 H44 119.4 . .
C42 C44 H44 119.4 . .
C43 C45 C47 119.8(8) . .
C43 C45 H45 120.1 . .
C47 C45 H45 120.1 . .
C44 C46 C47 120.8(8) . .
C44 C46 H46 119.6 . .
C47 C46 H46 119.6 . .
C46 C47 C45 118.8(8) . .
C46 C47 C48 120.4(8) . .
C45 C47 C48 120.8(7) . .
O11 C48 O12 122.8(8) . .
O11 C48 C47 117.6(8) . .
O12 C48 C47 119.5(8) . .
O11 C48 La1 61.0(5) . 1_554
O12 C48 La1 63.4(5) . 1_554
C47 C48 La1 166.2(7) . 1_554
C56 S4 C55 103.7(11) . .
C55' S4' C56' 112(3) . .
S4' C55' H55D 109.5 . .
S4' C55' H55E 109.5 . .
H55D C55' H55E 109.5 . .
S4' C55' H55F 109.5 . .
H55D C55' H55F 109.5 . .
H55E C55' H55F 109.5 . .
S4' C56' H56D 109.5 . .
S4' C56' H56E 109.5 . .
H56D C56' H56E 109.5 . .
S4' C56' H56F 109.5 . .
H56D C56' H56F 109.5 . .
H56E C56' H56F 109.5 . .

loop_
_geom_bond_atom_site_label_1
_geom_bond_atom_site_label_2
_geom_bond_distance
_geom_bond_site_symmetry_2
La1 O15 2.473(9) .
La1 O14 2.484(10) .
La1 O13 2.497(9) .
La1 O2 2.534(7) .
La1 O7 2.565(7) .
La1 O11 2.576(6) 1_556
La1 O8 2.613(7) .
La1 O12 2.628(6) 1_556
La1 O1 2.670(7) .
La1 C48 2.938(8) 1_556
La1 C25 2.949(9) .
La1 C1 2.956(9) .
La2 O16 2.488(7) .
La2 O18 2.494(8) .
La2 O17 2.494(9) .
La2 O5 2.555(6) .
La2 O4 2.579(7) 1_554
La2 O10 2.587(6) 1_344
La2 O9 2.603(6) 1_344
La2 O3 2.641(8) 1_554
La2 O6 2.689(7) .
La2 C16 2.941(8) 1_554
La2 C40 2.951(8) 1_344
La2 C24 2.979(8) .
S1 O13 1.504(10) .
S1 C50 1.715(17) .
S1 C49 1.87(3) .
S2 O14 1.473(10) .
S2 C51 1.67(2) .
S2 C52 1.77(2) .
S3 O15 1.517(9) .
S3 C54 1.750(14) .
S3 C53 1.794(18) .
S5 O17 1.519(10) .
S5 C57 1.791(19) .
S5 C58 1.80(2) .
S6 O18 1.541(7) .
S6 C59 1.755(13) .
S6 C60 1.774(14) .
O1 C1 1.294(13) .
O2 C1 1.248(12) .
O3 C16 1.261(11) .
O3 La2 2.642(8) 1_556
O4 C16 1.250(11) .
O4 La2 2.579(7) 1_556
O5 C24 1.247(11) .
O6 C24 1.267(11) .
O7 C25 1.251(11) .
O8 C25 1.247(12) .
O9 C40 1.285(10) .
O9 La2 2.603(6) 1_766
O10 C40 1.249(10) .
O10 La2 2.587(6) 1_766
O11 C48 1.252(10) .
O11 La1 2.576(6) 1_554
O12 C48 1.255(11) .
O12 La1 2.628(6) 1_554
N1 C8 1.331(11) .
N1 C9 1.346(10) .
N2 C9 1.312(11) .
N2 C17 1.339(11) .
N3 C17 1.330(11) .
N3 C8 1.352(11) .
N4 C32 1.332(10) .
N4 C33 1.339(10) .
N5 C41 1.335(10) .
N5 C32 1.351(10) .
N6 C41 1.331(11) .
N6 C33 1.332(11) .
C1 C2 1.509(12) .
C2 C3 1.384(14) .
C2 C4 1.397(14) .
C3 C5 1.381(13) .
C3 H3 0.9300 .
C4 C6 1.371(15) .
C4 H4 0.9300 .
C5 C7 1.359(13) .
C5 H5 0.9300 .
C6 C7 1.405(13) .
C6 H6 0.9300 .
C7 C8 1.490(11) .
C9 C10 1.486(11) .
C10 C12 1.371(13) .
C10 C11 1.388(13) .
C11 C13 1.376(13) .
C11 H11 0.9300 .
C12 C14 1.390(13) .
C12 H12 0.9300 .
C13 C15 1.372(13) .
C13 H13 0.9300 .
C14 C15 1.371(13) .
C14 H14 0.9300 .
C15 C16 1.507(11) .
C16 La2 2.941(8) 1_556
C17 C18 1.480(11) .
C18 C19 1.391(12) .
C18 C20 1.409(12) .
C19 C21 1.392(13) .
C19 H19 0.9300 .
C20 C22 1.379(13) .
C20 H20 0.9300 .
C21 C23 1.373(13) .
C21 H21 0.9300 .
C22 C23 1.400(13) .
C22 H22 0.9300 .
C23 C24 1.515(11) .
C25 C26 1.507(11) .
C26 C28 1.377(12) .
C26 C27 1.391(12) .
C27 C29 1.368(12) .
C27 H27 0.9300 .
C28 C30 1.385(13) .
C28 H28 0.9300 .
C29 C31 1.398(12) .
C29 H29 0.9300 .
C30 C31 1.392(12) .
C30 H30 0.9300 .
C31 C32 1.478(11) .
C33 C34 1.474(11) .
C34 C35 1.385(12) .
C34 C36 1.397(11) .
C35 C37 1.379(12) .
C35 H35 0.9300 .
C36 C38 1.380(13) .
C36 H36 0.9300 .
C37 C39 1.400(12) .
C37 H37 0.9300 .
C38 C39 1.379(13) .
C38 H38 0.9300 .
C39 C40 1.499(11) .
C40 La2 2.951(8) 1_766
C41 C42 1.489(11) .
C42 C43 1.378(12) .
C42 C44 1.392(12) .
C43 C45 1.386(12) .
C43 H43 0.9300 .
C44 C46 1.361(13) .
C44 H44 0.9300 .
C45 C47 1.402(12) .
C45 H45 0.9300 .
C46 C47 1.381(12) .
C46 H46 0.9300 .
C47 C48 1.515(11) .
C48 La1 2.938(8) 1_554
C49 H49A 0.9600 .
C49 H49B 0.9600 .
C49 H49C 0.9600 .
C50 H50A 0.9600 .
C50 H50B 0.9600 .
C50 H50C 0.9600 .
C51 H51A 0.9600 .
C51 H51B 0.9600 .
C51 H51C 0.9600 .
C52 H52A 0.9600 .
C52 H52B 0.9600 .
C52 H52C 0.9600 .
C53 H53A 0.9600 .
C53 H53B 0.9600 .
C53 H53C 0.9600 .
C54 H54A 0.9600 .
C54 H54B 0.9600 .
C54 H54C 0.9600 .
C57 H57A 0.9600 .
C57 H57B 0.9600 .
C57 H57C 0.9600 .
C58 H58A 0.9600 .
C58 H58B 0.9600 .
C58 H58C 0.9600 .
C59 H59A 0.9600 .
C59 H59B 0.9600 .
C59 H59C 0.9600 .
C60 H60A 0.9600 .
C60 H60B 0.9600 .
C60 H60C 0.9600 .
S4 C56 1.696(19) .
S4 C55 1.72(2) .
C55 H55A 0.9600 .
C55 H55B 0.9600 .
C55 H55C 0.9600 .
C56 H56A 0.9600 .
C56 H56B 0.9600 .
C56 H56C 0.9600 .
S4' C55' 1.50(5) .
S4' C56' 1.78(5) .
C55' H55D 0.9600 .
C55' H55E 0.9600 .
C55' H55F 0.9600 .
C56' H56D 0.9600 .
C56' H56E 0.9600 .
C56' H56F 0.9600 .

loop_
_geom_torsion_atom_site_label_1
_geom_torsion_atom_site_label_2
_geom_torsion_atom_site_label_3
_geom_torsion_atom_site_label_4
_geom_torsion
_geom_torsion_site_symmetry_1
_geom_torsion_site_symmetry_4
O15 La1 O1 C1 63.3(6) . .
O14 La1 O1 C1 -82.1(7) . .
O13 La1 O1 C1 -153.8(6) . .
O2 La1 O1 C1 1.1(6) . .
O7 La1 O1 C1 -16.5(7) . .
O11 La1 O1 C1 138.3(6) 1_556 .
O8 La1 O1 C1 -74.0(12) . .
O12 La1 O1 C1 134.3(7) 1_556 .
C48 La1 O1 C1 139.5(6) 1_556 .
C25 La1 O1 C1 -32.6(8) . .
O15 La1 O2 C1 -116.3(8) . .
O14 La1 O2 C1 87.4(8) . .
O13 La1 O2 C1 34.8(10) . .
O7 La1 O2 C1 163.5(9) . .
O11 La1 O2 C1 -92.5(9) 1_556 .
O8 La1 O2 C1 160.4(7) . .
O12 La1 O2 C1 -47.9(9) 1_556 .
O1 La1 O2 C1 -1.2(7) . .
C48 La1 O2 C1 -61.2(9) 1_556 .
C25 La1 O2 C1 160.2(8) . .
O16 La2 O5 C24 74.6(6) . .
O18 La2 O5 C24 -77.1(6) . .
O17 La2 O5 C24 140.1(6) . .
O4 La2 O5 C24 48.6(13) 1_554 .
O10 La2 O5 C24 -140.9(6) 1_344 .
O9 La2 O5 C24 -152.4(7) 1_344 .
O3 La2 O5 C24 6.1(7) 1_554 .
O6 La2 O5 C24 -0.5(6) . .
C16 La2 O5 C24 19.5(8) 1_554 .
C40 La2 O5 C24 -146.8(6) 1_344 .
O16 La2 O6 C24 -90.9(6) . .
O18 La2 O6 C24 92.0(6) . .
O17 La2 O6 C24 -62.7(7) . .
O5 La2 O6 C24 0.5(6) . .
O4 La2 O6 C24 -165.9(6) 1_554 .
O10 La2 O6 C24 90.5(7) 1_344 .
O9 La2 O6 C24 31.2(7) 1_344 .
O3 La2 O6 C24 -173.3(7) 1_554 .
C16 La2 O6 C24 -167.3(6) 1_554 .
C40 La2 O6 C24 53.4(7) 1_344 .
O15 La1 O7 C25 110.0(8) . .
O14 La1 O7 C25 -88.1(8) . .
O13 La1 O7 C25 -38.3(9) . .
O2 La1 O7 C25 -172.1(8) . .
O11 La1 O7 C25 44.8(8) 1_556 .
O8 La1 O7 C25 4.5(7) . .
O12 La1 O7 C25 89.8(8) 1_556 .
O1 La1 O7 C25 -158.0(7) . .
C48 La1 O7 C25 56.4(9) 1_556 .
C1 La1 O7 C25 -165.2(7) . .
O15 La1 O8 C25 -74.4(8) . .
O14 La1 O8 C25 71.6(8) . .
O13 La1 O8 C25 143.4(8) . .
O2 La1 O8 C25 -0.6(9) . .
O7 La1 O8 C25 -4.5(7) . .
O11 La1 O8 C25 -145.1(8) 1_556 .
O12 La1 O8 C25 -148.6(7) 1_556 .
O1 La1 O8 C25 63.4(14) . .
C48 La1 O8 C25 -150.0(8) 1_556 .
C1 La1 O8 C25 14.0(11) . .
C50 S1 O13 La1 164.7(10) . .
C49 S1 O13 La1 -101.5(12) . .
O15 La1 O13 S1 126.8(8) . .
O14 La1 O13 S1 -59.0(9) . .
O2 La1 O13 S1 -3.6(12) . .
O7 La1 O13 S1 -109.6(9) . .
O11 La1 O13 S1 147.5(10) 1_556 .
O8 La1 O13 S1 -141.0(10) . .
O12 La1 O13 S1 94.8(10) 1_556 .
O1 La1 O13 S1 23.5(10) . .
C48 La1 O13 S1 121.1(10) 1_556 .
C25 La1 O13 S1 -125.6(9) . .
C1 La1 O13 S1 11.4(11) . .
C51 S2 O14 La1 108(2) . .
C52 S2 O14 La1 9(2) . .
O15 La1 O14 S2 -8(2) . .
O13 La1 O14 S2 178(2) . .
O2 La1 O14 S2 35(2) . .
O7 La1 O14 S2 -41(2) . .
O11 La1 O14 S2 -144.9(19) 1_556 .
O8 La1 O14 S2 -91(2) . .
O12 La1 O14 S2 140.8(18) 1_556 .
O1 La1 O14 S2 86(2) . .
C48 La1 O14 S2 178.2(18) 1_556 .
C25 La1 O14 S2 -67(2) . .
C1 La1 O14 S2 60(2) . .
C54 S3 O15 La1 -177.1(7) . .
C53 S3 O15 La1 80.2(9) . .
O14 La1 O15 S3 -141.5(7) . .
O13 La1 O15 S3 28.6(10) . .
O2 La1 O15 S3 173.9(7) . .
O7 La1 O15 S3 -109.5(7) . .
O11 La1 O15 S3 8.0(6) 1_556 .
O8 La1 O15 S3 -62.0(7) . .
O12 La1 O15 S3 60.2(7) 1_556 .
O1 La1 O15 S3 128.7(7) . .
C48 La1 O15 S3 34.0(7) 1_556 .
C25 La1 O15 S3 -86.0(7) . .
C1 La1 O15 S3 151.7(7) . .
C57 S5 O17 La2 -51.3(12) . .
C58 S5 O17 La2 52.1(12) . .
O16 La2 O17 S5 -94.2(10) . .
O18 La2 O17 S5 100.5(10) . .
O5 La2 O17 S5 -167.3(9) . .
O4 La2 O17 S5 -3.4(9) 1_554 .
O10 La2 O17 S5 71.6(9) 1_344 .
O9 La2 O17 S5 124.7(10) 1_344 .
O3 La2 O17 S5 -33.3(10) 1_554 .
O6 La2 O17 S5 -122.9(8) . .
C16 La2 O17 S5 -19.5(10) 1_554 .
C40 La2 O17 S5 97.7(9) 1_344 .
C24 La2 O17 S5 -149.2(8) . .
C59 S6 O18 La2 -174.9(7) . .
C60 S6 O18 La2 80.3(7) . .
O16 La2 O18 S6 -135.7(6) . .
O17 La2 O18 S6 19.5(9) . .
O5 La2 O18 S6 -80.2(6) . .
O4 La2 O18 S6 113.2(6) 1_554 .
O10 La2 O18 S6 48.3(5) 1_344 .
O9 La2 O18 S6 -4.7(5) 1_344 .
O3 La2 O18 S6 160.2(6) 1_554 .
O6 La2 O18 S6 -130.8(6) . .
C16 La2 O18 S6 138.2(6) 1_554 .
C40 La2 O18 S6 22.3(5) 1_344 .
C24 La2 O18 S6 -104.9(6) . .
La1 O2 C1 O1 2.2(13) . .
La1 O2 C1 C2 177.7(8) . .
La1 O1 C1 O2 -2.1(12) . .
La1 O1 C1 C2 -177.6(9) . .
O15 La1 C1 O2 60.1(8) . .
O14 La1 C1 O2 -88.2(8) . .
O13 La1 C1 O2 -153.5(8) . .
O7 La1 C1 O2 -16.0(8) . .
O11 La1 C1 O2 119.0(8) 1_556 .
O8 La1 C1 O2 -30.2(11) . .
O12 La1 C1 O2 135.1(8) 1_556 .
O1 La1 C1 O2 178.0(12) . .
C48 La1 C1 O2 132.2(8) 1_556 .
C25 La1 C1 O2 -23.3(9) . .
O15 La1 C1 O1 -117.8(6) . .
O14 La1 C1 O1 93.9(7) . .
O13 La1 C1 O1 28.5(7) . .
O2 La1 C1 O1 -178.0(12) . .
O7 La1 C1 O1 166.1(6) . .
O11 La1 C1 O1 -59.0(8) 1_556 .
O8 La1 C1 O1 151.9(6) . .
O12 La1 C1 O1 -42.8(6) 1_556 .
C48 La1 C1 O1 -45.8(7) 1_556 .
C25 La1 C1 O1 158.8(6) . .
O15 La1 C1 C2 31(10) . .
O14 La1 C1 C2 -118(10) . .
O13 La1 C1 C2 177(10) . .
O2 La1 C1 C2 -30(10) . .
O7 La1 C1 C2 -46(10) . .
O11 La1 C1 C2 89(10) 1_556 .
O8 La1 C1 C2 -60(10) . .
O12 La1 C1 C2 106(10) 1_556 .
O1 La1 C1 C2 148(10) . .
C48 La1 C1 C2 103(10) 1_556 .
C25 La1 C1 C2 -53(10) . .
O2 C1 C2 C3 -170.6(12) . .
O1 C1 C2 C3 5.1(17) . .
La1 C1 C2 C3 -142(9) . .
O2 C1 C2 C4 8.8(18) . .
O1 C1 C2 C4 -175.5(12) . .
La1 C1 C2 C4 37(10) . .
C4 C2 C3 C5 0.3(19) . .
C1 C2 C3 C5 179.7(11) . .
C3 C2 C4 C6 -2(2) . .
C1 C2 C4 C6 178.6(14) . .
C2 C3 C5 C7 2(2) . .
C2 C4 C6 C7 1(2) . .
C3 C5 C7 C6 -3(2) . .
C3 C5 C7 C8 177.8(11) . .
C4 C6 C7 C5 1(2) . .
C4 C6 C7 C8 -179.4(13) . .
C9 N1 C8 N3 0.5(15) . .
C9 N1 C8 C7 -178.2(9) . .
C17 N3 C8 N1 -3.4(15) . .
C17 N3 C8 C7 175.3(9) . .
C5 C7 C8 N1 16.5(16) . .
C6 C7 C8 N1 -162.7(12) . .
C5 C7 C8 N3 -162.3(11) . .
C6 C7 C8 N3 18.5(17) . .
C17 N2 C9 N1 -2.3(16) . .
C17 N2 C9 C10 177.1(9) . .
C8 N1 C9 N2 2.5(15) . .
C8 N1 C9 C10 -177.0(9) . .
N2 C9 C10 C12 18.8(15) . .
N1 C9 C10 C12 -161.7(10) . .
N2 C9 C10 C11 -158.5(11) . .
N1 C9 C10 C11 21.0(15) . .
C12 C10 C11 C13 0.2(19) . .
C9 C10 C11 C13 177.6(12) . .
C11 C10 C12 C14 -1.7(19) . .
C9 C10 C12 C14 -179.2(11) . .
C10 C11 C13 C15 0(2) . .
C10 C12 C14 C15 3.4(19) . .
C12 C14 C15 C13 -3.5(18) . .
C12 C14 C15 C16 178.4(11) . .
C11 C13 C15 C14 2(2) . .
C11 C13 C15 C16 -179.9(12) . .
La2 O4 C16 O3 -11.2(11) 1_556 .
La2 O4 C16 C15 165.9(7) 1_556 .
La2 O3 C16 O4 10.9(11) 1_556 .
La2 O3 C16 C15 -166.3(8) 1_556 .
C14 C15 C16 O4 11.3(15) . .
C13 C15 C16 O4 -166.9(11) . .
C14 C15 C16 O3 -171.4(11) . .
C13 C15 C16 O3 10.4(15) . .
C14 C15 C16 La2 94(3) . 1_556
C13 C15 C16 La2 -84(3) . 1_556
C8 N3 C17 N2 3.6(15) . .
C8 N3 C17 C18 -176.6(9) . .
C9 N2 C17 N3 -1.0(15) . .
C9 N2 C17 C18 179.2(9) . .
N3 C17 C18 C19 165.9(10) . .
N2 C17 C18 C19 -14.2(15) . .
N3 C17 C18 C20 -10.6(15) . .
N2 C17 C18 C20 169.3(10) . .
C20 C18 C19 C21 0.6(18) . .
C17 C18 C19 C21 -175.9(11) . .
C19 C18 C20 C22 1.7(17) . .
C17 C18 C20 C22 178.2(10) . .
C18 C19 C21 C23 -1.0(19) . .
C18 C20 C22 C23 -3.7(17) . .
C19 C21 C23 C22 -1.0(18) . .
C19 C21 C23 C24 177.5(11) . .
C20 C22 C23 C21 3.4(17) . .
C20 C22 C23 C24 -175.0(10) . .
La2 O5 C24 O6 1.0(11) . .
La2 O5 C24 C23 -177.3(7) . .
La2 O6 C24 O5 -0.9(10) . .
La2 O6 C24 C23 177.3(8) . .
C21 C23 C24 O5 -14.2(15) . .
C22 C23 C24 O5 164.1(10) . .
C21 C23 C24 O6 167.4(10) . .
C22 C23 C24 O6 -14.2(15) . .
C21 C23 C24 La2 -46(8) . .
C22 C23 C24 La2 133(8) . .
O16 La2 C24 O5 -99.6(6) . .
O18 La2 C24 O5 97.9(6) . .
O17 La2 C24 O5 -46.9(7) . .
O4 La2 C24 O5 -160.1(6) 1_554 .
O10 La2 C24 O5 55.4(8) 1_344 .
O9 La2 C24 O5 26.5(6) 1_344 .
O3 La2 C24 O5 -174.7(6) 1_554 .
O6 La2 C24 O5 179.1(10) . .
C16 La2 C24 O5 -166.5(6) 1_554 .
C40 La2 C24 O5 38.2(7) 1_344 .
O16 La2 C24 O6 81.3(6) . .
O18 La2 C24 O6 -81.1(6) . .
O17 La2 C24 O6 134.1(6) . .
O5 La2 C24 O6 -179.1(10) . .
O4 La2 C24 O6 20.8(8) 1_554 .
O10 La2 C24 O6 -123.7(6) 1_344 .
O9 La2 C24 O6 -152.6(6) 1_344 .
O3 La2 C24 O6 6.3(6) 1_554 .
C16 La2 C24 O6 14.4(7) 1_554 .
C40 La2 C24 O6 -140.9(6) 1_344 .
O16 La2 C24 C23 -67(8) . .
O18 La2 C24 C23 131(8) . .
O17 La2 C24 C23 -14(8) . .
O5 La2 C24 C23 33(8) . .
O4 La2 C24 C23 -127(8) 1_554 .
O10 La2 C24 C23 88(8) 1_344 .
O9 La2 C24 C23 59(8) 1_344 .
O3 La2 C24 C23 -142(8) 1_554 .
O6 La2 C24 C23 -148(8) . .
C16 La2 C24 C23 -134(8) 1_554 .
C40 La2 C24 C23 71(8) 1_344 .
La1 O8 C25 O7 8.4(13) . .
La1 O8 C25 C26 -172.4(9) . .
La1 O7 C25 O8 -8.6(13) . .
La1 O7 C25 C26 172.3(9) . .
O15 La1 C25 O8 105.4(8) . .
O14 La1 C25 O8 -103.4(8) . .
O13 La1 C25 O8 -38.8(8) . .
O2 La1 C25 O8 179.5(8) . .
O7 La1 C25 O8 171.8(13) . .
O11 La1 C25 O8 33.0(8) 1_556 .
O12 La1 C25 O8 45.5(10) 1_556 .
O1 La1 C25 O8 -154.8(7) . .
C48 La1 C25 O8 34.1(9) 1_556 .
C1 La1 C25 O8 -170.9(7) . .
O15 La1 C25 O7 -66.4(7) . .
O14 La1 C25 O7 84.9(8) . .
O13 La1 C25 O7 149.4(7) . .
O2 La1 C25 O7 7.7(8) . .
O11 La1 C25 O7 -138.8(7) 1_556 .
O8 La1 C25 O7 -171.8(13) . .
O12 La1 C25 O7 -126.3(7) 1_556 .
O1 La1 C25 O7 33.4(10) . .
C48 La1 C25 O7 -137.7(7) 1_556 .
C1 La1 C25 O7 17.3(9) . .
O15 La1 C25 C26 -153(6) . .
O14 La1 C25 C26 -2(6) . .
O13 La1 C25 C26 63(6) . .
O2 La1 C25 C26 -79(6) . .
O7 La1 C25 C26 -87(6) . .
O11 La1 C25 C26 134(6) 1_556 .
O8 La1 C25 C26 101(6) . .
O12 La1 C25 C26 147(6) 1_556 .
O1 La1 C25 C26 -53(6) . .
C48 La1 C25 C26 135(6) 1_556 .
C1 La1 C25 C26 -70(6) . .
O8 C25 C26 C28 171.6(12) . .
O7 C25 C26 C28 -9.2(17) . .
La1 C25 C26 C28 74(6) . .
O8 C25 C26 C27 -7.7(17) . .
O7 C25 C26 C27 171.5(11) . .
La1 C25 C26 C27 -105(6) . .
C28 C26 C27 C29 1.7(18) . .
C25 C26 C27 C29 -179.0(11) . .
C27 C26 C28 C30 -0.3(18) . .
C25 C26 C28 C30 -179.6(11) . .
C26 C27 C29 C31 -1.6(18) . .
C26 C28 C30 C31 -1.3(19) . .
C28 C30 C31 C29 1.4(18) . .
C28 C30 C31 C32 -178.7(11) . .
C27 C29 C31 C30 0.1(17) . .
C27 C29 C31 C32 -179.8(10) . .
C33 N4 C32 N5 -0.7(15) . .
C33 N4 C32 C31 -178.8(9) . .
C41 N5 C32 N4 0.6(15) . .
C41 N5 C32 C31 178.7(9) . .
C30 C31 C32 N4 175.0(10) . .
C29 C31 C32 N4 -5.1(15) . .
C30 C31 C32 N5 -3.2(15) . .
C29 C31 C32 N5 176.7(10) . .
C41 N6 C33 N4 -3.1(15) . .
C41 N6 C33 C34 177.5(9) . .
C32 N4 C33 N6 2.0(15) . .
C32 N4 C33 C34 -178.6(9) . .
N6 C33 C34 C35 -178.9(10) . .
N4 C33 C34 C35 1.6(15) . .
N6 C33 C34 C36 1.8(15) . .
N4 C33 C34 C36 -177.7(10) . .
C36 C34 C35 C37 -2.3(18) . .
C33 C34 C35 C37 178.4(11) . .
C35 C34 C36 C38 0.1(17) . .
C33 C34 C36 C38 179.4(11) . .
C34 C35 C37 C39 1.7(19) . .
C34 C36 C38 C39 2.6(19) . .
C36 C38 C39 C37 -3.2(19) . .
C36 C38 C39 C40 179.6(11) . .
C35 C37 C39 C38 1.1(18) . .
C35 C37 C39 C40 178.3(11) . .
La2 O10 C40 O9 -1.0(11) 1_766 .
La2 O10 C40 C39 179.8(8) 1_766 .
La2 O9 C40 O10 1.0(11) 1_766 .
La2 O9 C40 C39 -179.8(9) 1_766 .
C38 C39 C40 O10 6.4(17) . .
C37 C39 C40 O10 -170.7(11) . .
C38 C39 C40 O9 -172.9(11) . .
C37 C39 C40 O9 10.0(16) . .
C38 C39 C40 La2 25(79) . 1_766
C37 C39 C40 La2 -152(78) . 1_766
C33 N6 C41 N5 3.0(15) . .
C33 N6 C41 C42 -177.2(9) . .
C32 N5 C41 N6 -1.9(15) . .
C32 N5 C41 C42 178.4(9) . .
N6 C41 C42 C43 -179.3(11) . .
N5 C41 C42 C43 0.4(15) . .
N6 C41 C42 C44 -0.5(15) . .
N5 C41 C42 C44 179.3(10) . .
C44 C42 C43 C45 2.6(19) . .
C41 C42 C43 C45 -178.6(11) . .
C43 C42 C44 C46 -2.7(19) . .
C41 C42 C44 C46 178.5(11) . .
C42 C43 C45 C47 0(2) . .
C42 C44 C46 C47 1(2) . .
C44 C46 C47 C45 1.6(19) . .
C44 C46 C47 C48 -175.7(11) . .
C43 C45 C47 C46 -1.7(18) . .
C43 C45 C47 C48 175.7(11) . .
La1 O11 C48 O12 -14.8(11) 1_554 .
La1 O11 C48 C47 164.4(8) 1_554 .
La1 O12 C48 O11 14.5(11) 1_554 .
La1 O12 C48 C47 -164.7(8) 1_554 .
C46 C47 C48 O11 -5.8(15) . .
C45 C47 C48 O11 176.9(10) . .
C46 C47 C48 O12 173.5(11) . .
C45 C47 C48 O12 -3.8(16) . .
C46 C47 C48 La1 75(3) . 1_554
C45 C47 C48 La1 -103(3) . 1_554

loop_
_platon_squeeze_void_nr
_platon_squeeze_void_average_x
_platon_squeeze_void_average_y
_platon_squeeze_void_average_z
_platon_squeeze_void_volume
_platon_squeeze_void_count_electrons
1 0.075 0.931 0.652 27.8 -0.2
2 0.489 0.242 0.015 303.1 18.6
3 0.511 0.758 -0.015 303.2 19.1
4 0.925 0.069 0.348 27.8 0.7
